data_7115627
loop_
_publ_author_name
'Yu Zhang'
'Ling Pan'
'Xianxiu Xu'
'Hongmei Luo'
'Qun Liu'

_publ_contact_author_address
;                                                                             
 Department of Chemistry, 
Northeast Normal University, 
Changchun 130024, P. R. China  
;
_publ_contact_author_email panl948@nenu.edu.cn
_publ_contact_author_name 'Ling Pan'
_publ_contact_author_phone +86-431-85099759
_publ_section_title
;
 Tandem Michael addition/imine isomerization/intramolecular [3+2]
 cycloaddition for the regiospecific synthesis of cyclohepta[b]pyrroles
;
_journal_name_full Chem.Commun.
_journal_page_first 11039
_journal_paper_doi 10.1039/C4cc04665J
_journal_volume 50
_journal_year 2014
_chemical_formula_sum 'C49.5 H42 Cl4.5 N1.5 O6 S3'
_chemical_formula_weight 1009.55
_chemical_name_systematic
;
 ?
;
_space_group_IT_number 2
_symmetry_cell_setting triclinic
_symmetry_space_group_name_Hall '-P 1'
_symmetry_space_group_name_H-M 'P -1'
_atom_sites_solution_hydrogens geom
_atom_sites_solution_primary direct
_atom_sites_solution_secondary difmap
_audit_creation_method SHELXL-97
_cell_angle_alpha 110.735(5)
_cell_angle_beta 93.826(5)
_cell_angle_gamma 107.061(5)
_cell_formula_units_Z 2
_cell_length_a 10.069(5)
_cell_length_b 13.141(5)
_cell_length_c 18.165(5)
_cell_measurement_reflns_used 4772
_cell_measurement_temperature 293(2)
_cell_measurement_theta_max 25.0
_cell_measurement_theta_min 1.7
_cell_volume 2109.4(14)
_computing_cell_refinement CrysAlis
_computing_data_collection 'CrysAlis (Oxford Diffraction, 2006)'
_computing_data_reduction CrysAlis
_computing_structure_refinement 'SHELXL-97 (Sheldrick, 2008)'
_computing_structure_solution 'SHELXL-97 (Sheldrick, 2008)'
_diffrn_ambient_temperature 293(2)
_diffrn_measured_fraction_theta_full 0.983
_diffrn_measured_fraction_theta_max 0.981
_diffrn_measurement_device_type 'Oxford Diffraction Gemini R Ultra'
_diffrn_measurement_method '\w scan'
_diffrn_radiation_monochromator graphite
_diffrn_radiation_source 'fine-focus sealed tube'
_diffrn_radiation_type MoK\a
_diffrn_radiation_wavelength 0.71069
_diffrn_reflns_av_R_equivalents 0.0277
_diffrn_reflns_av_sigmaI/netI 0.0643
_diffrn_reflns_limit_h_max 11
_diffrn_reflns_limit_h_min -11
_diffrn_reflns_limit_k_max 15
_diffrn_reflns_limit_k_min -15
_diffrn_reflns_limit_l_max 10
_diffrn_reflns_limit_l_min -21
_diffrn_reflns_number 10697
_diffrn_reflns_theta_full 25.00
_diffrn_reflns_theta_max 25.05
_diffrn_reflns_theta_min 1.71
_exptl_absorpt_coefficient_mu 0.518
_exptl_absorpt_correction_T_max 0.950
_exptl_absorpt_correction_T_min 0.940
_exptl_absorpt_correction_type multi-scan
_exptl_crystal_colour colorless
_exptl_crystal_density_diffrn 1.589
_exptl_crystal_density_method 'not measured'
_exptl_crystal_description needle
_exptl_crystal_F_000 1044
_exptl_crystal_size_max 0.2
_exptl_crystal_size_mid 0.1
_exptl_crystal_size_min 0.1
_refine_diff_density_max 2.136
_refine_diff_density_min -1.666
_refine_diff_density_rms 0.180
_refine_ls_extinction_method none
_refine_ls_goodness_of_fit_ref 1.588
_refine_ls_hydrogen_treatment mixed
_refine_ls_matrix_type full
_refine_ls_number_parameters 463
_refine_ls_number_reflns 7324
_refine_ls_number_restraints 1
_refine_ls_restrained_S_all 1.588
_refine_ls_R_factor_all 0.1848
_refine_ls_R_factor_gt 0.1443
_refine_ls_shift/su_max 0.001
_refine_ls_shift/su_mean 0.000
_refine_ls_structure_factor_coef Fsqd
_refine_ls_weighting_details 'calc w=1/[\s^2^(Fo^2^)+(0.2000P)^2^+0.0000P] where P=(Fo^2^+2Fc^2^)/3'
_refine_ls_weighting_scheme calc
_refine_ls_wR_factor_gt 0.3967
_refine_ls_wR_factor_ref 0.4431
_reflns_number_gt 4772
_reflns_number_total 7324
_reflns_threshold_expression >2\s(I)
_cod_data_source_file c4cc04665j2.cif
_cod_data_source_block added_by_encifer
_cod_depositor_comments
;
The following automatic conversions were performed:
data name '_contact_author_name' replaced with
'_publ_contact_author_name' as specified in the replacement file
'/home/antanas/src/cod-tools/trunk/data/replacement-values/replacement_tags.lst'.

data
name '_contact_author_address' replaced with
'_publ_contact_author_address' as specified in the replacement file
'/home/antanas/src/cod-tools/trunk/data/replacement-values/replacement_tags.lst'.

data
name '_contact_author_email' replaced with
'_publ_contact_author_email' as specified in the replacement file
'/home/antanas/src/cod-tools/trunk/data/replacement-values/replacement_tags.lst'.

data
name '_contact_author_phone' replaced with
'_publ_contact_author_phone' as specified in the replacement file
'/home/antanas/src/cod-tools/trunk/data/replacement-values/replacement_tags.lst'.

Automatic conversion script
Id: cif_correct_tags 4998 2017-03-02 13:24:31Z antanas 
;
_cod_original_formula_sum 'C49.50 H42 Cl4.50 N1.50 O6 S3'
_cod_database_code 7115627

loop_
_symmetry_equiv_pos_as_xyz
'x, y, z'
'-x, -y, -z'

loop_
_atom_site_label
_atom_site_type_symbol
_atom_site_fract_x
_atom_site_fract_y
_atom_site_fract_z
_atom_site_U_iso_or_equiv
_atom_site_adp_type
_atom_site_occupancy
_atom_site_symmetry_multiplicity
_atom_site_calc_flag
_atom_site_refinement_flags
C1 C 0.0587(9) 0.0303(8) 0.8047(5) 0.044(2) Uani 1 1 d .
C2 C 0.1799(9) 0.0079(10) 0.8347(5) 0.050(2) Uani 1 1 d .
C3 C 0.2662(9) -0.0489(8) 0.7796(5) 0.043(2) Uani 1 1 d .
C4 C 0.2902(8) -0.0283(8) 0.7066(5) 0.0374(19) Uani 1 1 d .
H4A H 0.2415 -0.1004 0.6611 0.045 Uiso 1 1 calc R
H4B H 0.3906 -0.0100 0.7060 0.045 Uiso 1 1 calc R
C5 C 0.2454(8) 0.0660(8) 0.6929(5) 0.0372(19) Uani 1 1 d .
H5 H 0.2654 0.1302 0.7451 0.045 Uiso 1 1 calc R
C6 C 0.0820(8) 0.0214(7) 0.6603(4) 0.0327(18) Uani 1 1 d .
C7 C -0.0076(8) -0.0208(7) 0.7166(5) 0.0338(18) Uani 1 1 d .
H7 H -0.0915 0.0019 0.7136 0.041 Uiso 1 1 calc R
C8 C -0.0602(8) -0.1537(7) 0.6738(5) 0.0340(18) Uani 1 1 d .
H8 H 0.0191 -0.1801 0.6816 0.041 Uiso 1 1 calc R
C9 C -0.0867(8) -0.1673(7) 0.5871(5) 0.0325(18) Uani 1 1 d .
H9 H -0.1692 -0.1454 0.5773 0.039 Uiso 1 1 calc R
C10 C 0.2155(10) 0.0387(12) 0.9167(6) 0.067(3) Uani 1 1 d .
C11 C 0.2259(12) 0.1051(17) 1.0738(6) 0.099(5) Uani 1 1 d .
H11A H 0.2277 0.1686 1.1223 0.119 Uiso 1 1 calc R
H11B H 0.1798 0.0329 1.0793 0.119 Uiso 1 1 calc R
C12 C 0.3721(12) 0.1143(15) 1.0603(6) 0.087(4) Uani 1 1 d .
H12A H 0.4198 0.0934 1.0979 0.104 Uiso 1 1 calc R
H12B H 0.4255 0.1932 1.0683 0.104 Uiso 1 1 calc R
C13 C 0.3280(8) 0.1136(7) 0.6378(5) 0.0352(18) Uani 1 1 d .
C14 C 0.3976(10) 0.2306(7) 0.6639(6) 0.046(2) Uani 1 1 d .
H14 H 0.3928 0.2786 0.7148 0.056 Uiso 1 1 calc R
C15 C 0.4745(10) 0.2793(8) 0.6172(7) 0.051(2) Uani 1 1 d .
H15 H 0.5214 0.3587 0.6363 0.061 Uiso 1 1 calc R
C16 C 0.4800(10) 0.2070(9) 0.5415(6) 0.051(2) Uani 1 1 d .
C17 C 0.4119(10) 0.0904(8) 0.5140(6) 0.048(2) Uani 1 1 d .
H17 H 0.4184 0.0421 0.4636 0.057 Uiso 1 1 calc R
C18 C 0.3328(9) 0.0442(8) 0.5614(5) 0.040(2) Uani 1 1 d .
H18 H 0.2823 -0.0348 0.5414 0.048 Uiso 1 1 calc R
C19 C -0.1079(8) -0.2866(7) 0.5249(5) 0.0341(18) Uani 1 1 d .
C20 C 0.0045(9) -0.3204(7) 0.4966(5) 0.041(2) Uani 1 1 d .
H20 H 0.0968 -0.2686 0.5157 0.050 Uiso 1 1 calc R
C21 C -0.0214(9) -0.4311(7) 0.4398(5) 0.0384(19) Uani 1 1 d .
H21 H 0.0530 -0.4525 0.4194 0.046 Uiso 1 1 calc R
C22 C -0.1553(8) -0.5081(7) 0.4142(5) 0.0376(19) Uani 1 1 d .
C23 C -0.2697(10) -0.4791(8) 0.4417(5) 0.045(2) Uani 1 1 d .
H23 H -0.3610 -0.5327 0.4238 0.054 Uiso 1 1 calc R
C24 C -0.2436(8) -0.3689(8) 0.4964(5) 0.039(2) Uani 1 1 d .
H24 H -0.3194 -0.3480 0.5153 0.047 Uiso 1 1 calc R
C25 C -0.1851(8) -0.2218(8) 0.6989(5) 0.038(2) Uani 1 1 d .
C26 C -0.1834(9) -0.3176(8) 0.7116(6) 0.045(2) Uani 1 1 d .
H26 H -0.1037 -0.3395 0.7058 0.054 Uiso 1 1 calc R
C27 C -0.2979(9) -0.3838(9) 0.7330(6) 0.047(2) Uani 1 1 d .
H27 H -0.2940 -0.4481 0.7424 0.057 Uiso 1 1 calc R
C28 C -0.4151(9) -0.3526(9) 0.7399(5) 0.048(2) Uani 1 1 d .
C29 C -0.4229(9) -0.2559(9) 0.7284(5) 0.045(2) Uani 1 1 d .
H29 H -0.5037 -0.2355 0.7341 0.054 Uiso 1 1 calc R
C30 C -0.3091(8) -0.1908(9) 0.7086(5) 0.044(2) Uani 1 1 d .
H30 H -0.3127 -0.1250 0.7013 0.053 Uiso 1 1 calc R
C31 C 0.0442(8) 0.1213(7) 0.6489(4) 0.0316(18) Uani 1 1 d .
C32 C 0.0700(12) 0.3167(8) 0.7121(6) 0.056(3) Uani 1 1 d .
H32A H 0.1017 0.3786 0.7642 0.084 Uiso 1 1 calc R
H32B H -0.0275 0.3028 0.6931 0.084 Uiso 1 1 calc R
H32C H 0.1262 0.3376 0.6756 0.084 Uiso 1 1 calc R
C34 C -0.2413(13) 0.1965(11) 0.8095(7) 0.075(3) Uani 1 1 d .
C43 C 0.328(2) 0.3670(17) 0.8968(12) 0.124(6) Uiso 1 1 d .
N1 N 0.0418(7) -0.0795(6) 0.5847(4) 0.0324(15) Uani 1 1 d D
O1 O -0.0008(6) 0.0913(7) 0.8521(4) 0.0557(18) Uani 1 1 d .
O2 O 0.3318(7) -0.1013(6) 0.8030(4) 0.0565(18) Uani 1 1 d .
O3 O -0.0125(7) 0.1153(5) 0.5873(3) 0.0448(15) Uani 1 1 d .
O4 O 0.0844(6) 0.2140(5) 0.7171(3) 0.0438(15) Uani 1 1 d .
S1 S 0.1307(3) 0.1105(4) 0.98584(15) 0.0938(14) Uani 1 1 d .
S2 S 0.3615(3) 0.0184(4) 0.95945(16) 0.0767(11) Uani 1 1 d .
Cl1 Cl 0.5795(3) 0.2640(3) 0.4817(2) 0.0748(9) Uani 1 1 d .
Cl2 Cl -0.1873(2) -0.64806(19) 0.34341(15) 0.0524(7) Uani 1 1 d .
Cl3 Cl -0.5589(2) -0.4346(2) 0.76706(16) 0.0600(8) Uani 1 1 d .
Cl4 Cl -0.2331(6) 0.3382(4) 0.8381(3) 0.1371(19) Uani 1 1 d .
Cl5 Cl -0.2915(3) 0.1254(3) 0.70300(16) 0.0689(9) Uani 1 1 d .
Cl6 Cl -0.3638(4) 0.1213(5) 0.8525(2) 0.1156(16) Uani 1 1 d .
Cl40 Cl 0.3484(8) 0.4078(6) 1.0658(4) 0.167(2) Uiso 1 1 d .
Cl42 Cl 0.2552(18) 0.4605(14) 0.9357(10) 0.354(8) Uiso 1 1 d .
Cl41 Cl 0.4188(13) 0.3057(9) 0.9102(7) 0.255(4) Uiso 1 1 d .
Cl30 Cl 0.2782(8) 0.6904(6) 0.9307(5) 0.178(3) Uiso 1 1 d .
Cl31 Cl 0.0247(8) 0.6374(6) 0.9898(5) 0.093(2) Uiso 0.50 1 d P
Cl32 Cl 0.0168(11) 0.7187(9) 0.8633(7) 0.125(3) Uiso 0.50 1 d P
C38 C 0.124(3) 0.712(3) 0.9463(18) 0.088(8) Uiso 0.50 1 d P
C38' C 0.145(3) 0.691(2) 0.8683(18) 0.085(7) Uiso 0.50 1 d P
L32' Cl 0.0439(10) 0.5681(8) 0.8175(6) 0.115(3) Uiso 0.50 1 d P
L31' Cl 0.0625(15) 0.7866(12) 0.9335(9) 0.160(4) Uiso 0.50 1 d P
HN1 H 0.041(8) -0.066(6) 0.537(2) 0.023(18) Uiso 1 1 d D

loop_
_atom_site_aniso_label
_atom_site_aniso_U_11
_atom_site_aniso_U_22
_atom_site_aniso_U_33
_atom_site_aniso_U_23
_atom_site_aniso_U_13
_atom_site_aniso_U_12
C1 0.027(4) 0.067(6) 0.032(5) 0.025(4) 0.010(3) 0.000(4)
C2 0.025(4) 0.097(7) 0.031(5) 0.036(5) 0.002(3) 0.014(5)
C3 0.028(4) 0.061(5) 0.036(5) 0.031(4) -0.006(3) 0.000(4)
C4 0.025(4) 0.057(5) 0.027(4) 0.020(4) 0.003(3) 0.005(4)
C5 0.026(4) 0.055(5) 0.023(4) 0.016(4) 0.000(3) 0.003(4)
C6 0.028(4) 0.049(5) 0.018(4) 0.021(3) -0.001(3) 0.000(3)
C7 0.025(4) 0.052(5) 0.028(4) 0.024(4) 0.007(3) 0.008(3)
C8 0.020(4) 0.055(5) 0.034(4) 0.027(4) 0.005(3) 0.010(3)
C9 0.025(4) 0.048(5) 0.036(4) 0.029(4) 0.003(3) 0.013(3)
C10 0.035(5) 0.140(10) 0.036(5) 0.058(6) 0.008(4) 0.017(6)
C11 0.040(6) 0.218(17) 0.035(6) 0.050(8) 0.005(4) 0.040(8)
C12 0.055(7) 0.178(14) 0.038(6) 0.052(8) 0.005(5) 0.043(8)
C13 0.025(4) 0.044(5) 0.032(4) 0.017(4) 0.002(3) 0.004(3)
C14 0.041(5) 0.040(5) 0.052(6) 0.015(4) 0.013(4) 0.007(4)
C15 0.038(5) 0.050(5) 0.074(7) 0.036(5) 0.021(5) 0.012(4)
C16 0.040(5) 0.073(7) 0.055(6) 0.047(5) 0.019(4) 0.014(5)
C17 0.055(6) 0.055(5) 0.042(5) 0.030(5) 0.017(4) 0.014(5)
C18 0.026(4) 0.048(5) 0.042(5) 0.019(4) 0.010(3) 0.005(4)
C19 0.028(4) 0.045(5) 0.037(4) 0.026(4) 0.005(3) 0.011(3)
C20 0.026(4) 0.047(5) 0.054(5) 0.029(4) 0.003(4) 0.007(4)
C21 0.035(5) 0.041(5) 0.046(5) 0.024(4) 0.005(4) 0.015(4)
C22 0.034(5) 0.041(4) 0.044(5) 0.024(4) 0.000(4) 0.013(4)
C23 0.036(5) 0.051(5) 0.047(5) 0.029(5) 0.005(4) 0.002(4)
C24 0.023(4) 0.056(5) 0.046(5) 0.029(5) 0.010(3) 0.012(4)
C25 0.024(4) 0.060(5) 0.038(5) 0.034(4) 0.007(3) 0.006(4)
C26 0.028(4) 0.064(6) 0.053(5) 0.034(5) 0.016(4) 0.014(4)
C27 0.034(5) 0.065(6) 0.059(6) 0.043(5) 0.013(4) 0.016(4)
C28 0.033(5) 0.072(6) 0.033(5) 0.027(5) 0.006(4) 0.002(4)
C29 0.029(4) 0.073(6) 0.032(5) 0.027(5) 0.007(3) 0.010(4)
C30 0.025(4) 0.075(6) 0.040(5) 0.038(5) -0.002(3) 0.010(4)
C31 0.025(4) 0.052(5) 0.019(4) 0.017(4) 0.003(3) 0.010(3)
C32 0.075(7) 0.045(5) 0.043(5) 0.014(4) 0.001(5) 0.021(5)
C34 0.061(7) 0.094(9) 0.047(6) 0.019(6) -0.002(5) 0.008(6)
N1 0.025(3) 0.043(4) 0.029(3) 0.019(3) 0.007(3) 0.004(3)
O1 0.036(3) 0.101(5) 0.031(3) 0.028(3) 0.010(3) 0.021(4)
O2 0.050(4) 0.085(5) 0.044(4) 0.039(4) 0.010(3) 0.020(4)
O3 0.052(4) 0.055(4) 0.030(3) 0.016(3) 0.008(3) 0.023(3)
O4 0.037(3) 0.050(3) 0.036(3) 0.013(3) 0.001(3) 0.009(3)
S1 0.0356(14) 0.220(4) 0.0320(14) 0.056(2) 0.0113(10) 0.044(2)
S2 0.0443(15) 0.157(3) 0.0404(15) 0.0533(18) 0.0024(11) 0.0344(17)
Cl1 0.0581(17) 0.105(2) 0.105(2) 0.084(2) 0.0440(15) 0.0307(16)
Cl2 0.0459(13) 0.0477(13) 0.0583(15) 0.0171(11) -0.0019(11) 0.0155(10)
Cl3 0.0378(13) 0.0797(17) 0.0602(16) 0.0403(14) 0.0167(11) -0.0008(11)
Cl4 0.155(4) 0.099(3) 0.114(4) -0.008(3) 0.042(3) 0.041(3)
Cl5 0.0530(16) 0.090(2) 0.0510(16) 0.0171(14) 0.0037(12) 0.0198(14)
Cl6 0.0534(19) 0.205(5) 0.077(2) 0.074(3) 0.0087(15) 0.005(2)

loop_
_atom_type_symbol
_atom_type_description
_atom_type_scat_dispersion_real
_atom_type_scat_dispersion_imag
_atom_type_scat_source
C C 0.0033 0.0016 'International Tables Vol C Tables 4.2.6.8 and 6.1.1.4'
H H 0.0000 0.0000 'International Tables Vol C Tables 4.2.6.8 and 6.1.1.4'
N N 0.0061 0.0033 'International Tables Vol C Tables 4.2.6.8 and 6.1.1.4'
O O 0.0106 0.0060 'International Tables Vol C Tables 4.2.6.8 and 6.1.1.4'
S S 0.1246 0.1234 'International Tables Vol C Tables 4.2.6.8 and 6.1.1.4'
Cl Cl 0.1484 0.1585 'International Tables Vol C Tables 4.2.6.8 and 6.1.1.4'

loop_
_geom_angle_atom_site_label_1
_geom_angle_atom_site_label_2
_geom_angle_atom_site_label_3
_geom_angle
O1 C1 C2 121.1(8)
O1 C1 C7 116.2(8)
C2 C1 C7 122.7(8)
C10 C2 C1 118.4(9)
C10 C2 C3 119.5(8)
C1 C2 C3 122.1(7)
O2 C3 C4 120.0(9)
O2 C3 C2 117.8(8)
C4 C3 C2 121.5(8)
C3 C4 C5 118.7(8)
C4 C5 C13 112.9(7)
C4 C5 C6 110.7(7)
C13 C5 C6 110.7(6)
N1 C6 C31 110.6(6)
N1 C6 C7 104.5(6)
C31 C6 C7 109.9(6)
N1 C6 C5 111.0(6)
C31 C6 C5 107.9(6)
C7 C6 C5 113.1(6)
C1 C7 C8 117.0(7)
C1 C7 C6 117.2(6)
C8 C7 C6 103.9(6)
C25 C8 C9 114.5(6)
C25 C8 C7 117.5(7)
C9 C8 C7 100.4(6)
N1 C9 C19 112.0(6)
N1 C9 C8 101.6(6)
C19 C9 C8 115.6(7)
C2 C10 S1 123.7(8)
C2 C10 S2 122.2(9)
S1 C10 S2 114.0(5)
C12 C11 S1 106.7(8)
C11 C12 S2 108.3(9)
C14 C13 C18 118.1(8)
C14 C13 C5 119.3(8)
C18 C13 C5 122.7(7)
C13 C14 C15 122.3(9)
C14 C15 C16 118.3(9)
C17 C16 C15 120.7(9)
C17 C16 Cl1 119.4(8)
C15 C16 Cl1 119.9(8)
C16 C17 C18 119.7(9)
C13 C18 C17 120.9(8)
C24 C19 C20 117.7(8)
C24 C19 C9 119.6(7)
C20 C19 C9 122.6(7)
C21 C20 C19 120.0(8)
C22 C21 C20 120.0(8)
C21 C22 C23 121.9(8)
C21 C22 Cl2 119.9(7)
C23 C22 Cl2 118.2(6)
C24 C23 C22 117.7(8)
C23 C24 C19 122.6(8)
C26 C25 C30 117.3(8)
C26 C25 C8 120.4(8)
C30 C25 C8 122.2(8)
C25 C26 C27 121.9(8)
C28 C27 C26 118.8(9)
C27 C28 C29 122.0(8)
C27 C28 Cl3 119.1(8)
C29 C28 Cl3 118.8(7)
C30 C29 C28 118.6(9)
C29 C30 C25 121.3(9)
O3 C31 O4 125.2(8)
O3 C31 C6 124.3(7)
O4 C31 C6 110.5(6)
Cl4 C34 Cl6 112.1(8)
Cl4 C34 Cl5 109.1(7)
Cl6 C34 Cl5 108.7(6)
Cl41 C43 Cl42 147.0(18)
C6 N1 C9 108.9(6)
C31 O4 C32 115.8(6)
C10 S1 C11 96.3(5)
C10 S2 C12 96.3(5)
C38 Cl30 C38' 48.4(14)
C38 Cl31 L31' 31.7(10)
L31' Cl32 C38' 86.2(15)
L31' Cl32 C38 48.5(11)
C38' Cl32 C38 48.3(15)
L31' Cl32 L32' 124.0(10)
C38' Cl32 L32' 50.6(12)
C38 Cl32 L32' 75.5(10)
L31' C38 C38' 83(2)
L31' C38 Cl31 110(2)
C38' C38 Cl31 135(2)
L31' C38 Cl30 133(2)
C38' C38 Cl30 66.3(17)
Cl31 C38 Cl30 117.1(18)
L31' C38 Cl32 42.0(10)
C38' C38 Cl32 51.0(16)
Cl31 C38 Cl32 111.2(17)
Cl30 C38 Cl32 117.0(18)
C38 C38' Cl32 81(2)
C38 C38' L32' 106(2)
Cl32 C38' L32' 82.5(16)
C38 C38' Cl30 65.3(18)
Cl32 C38' Cl30 145(2)
L32' C38' Cl30 111.7(17)
C38 C38' L31' 48.1(15)
Cl32 C38' L31' 41.9(9)
L32' C38' L31' 114.8(19)
Cl30 C38' L31' 105.3(16)
C38' L32' Cl32 46.8(11)
Cl32 L31' C38 89.5(16)
Cl32 L31' C38' 51.9(11)
C38 L31' C38' 48.7(15)
Cl32 L31' Cl31 95.8(9)
C38 L31' Cl31 38.5(14)
C38' L31' Cl31 79.5(11)

loop_
_geom_bond_atom_site_label_1
_geom_bond_atom_site_label_2
_geom_bond_distance
C1 O1 1.268(11)
C1 C2 1.453(13)
C1 C7 1.513(11)
C2 C10 1.388(12)
C2 C3 1.510(14)
C3 O2 1.236(11)
C3 C4 1.465(11)
C4 C5 1.526(12)
C5 C13 1.528(11)
C5 C6 1.568(10)
C6 N1 1.459(10)
C6 C31 1.545(11)
C6 C7 1.549(10)
C7 C8 1.541(12)
C8 C25 1.515(11)
C8 C9 1.517(10)
C9 N1 1.474(10)
C9 C19 1.516(11)
C10 S1 1.725(12)
C10 S2 1.750(10)
C11 C12 1.485(16)
C11 S1 1.843(11)
C12 S2 1.793(13)
C13 C14 1.373(12)
C13 C18 1.378(12)
C14 C15 1.382(13)
C15 C16 1.384(14)
C16 C17 1.366(14)
C16 Cl1 1.739(9)
C17 C18 1.387(12)
C19 C24 1.395(11)
C19 C20 1.398(12)
C20 C21 1.388(12)
C21 C22 1.356(11)
C22 C23 1.386(13)
C22 Cl2 1.750(8)
C23 C24 1.371(13)
C25 C26 1.363(12)
C25 C30 1.425(12)
C26 C27 1.396(12)
C27 C28 1.358(13)
C28 C29 1.381(14)
C28 Cl3 1.749(9)
C29 C30 1.368(12)
C31 O3 1.187(9)
C31 O4 1.325(9)
C32 O4 1.433(11)
C34 Cl4 1.723(14)
C34 Cl6 1.750(14)
C34 Cl5 1.785(11)
C43 Cl41 1.45(2)
C43 Cl42 1.59(2)
Cl30 C38 1.69(3)
Cl30 C38' 1.70(3)
Cl31 C38 1.63(3)
Cl31 L31' 2.464(16)
Cl32 L31' 1.229(15)
Cl32 C38' 1.45(3)
Cl32 C38 1.84(3)
Cl32 L32' 1.965(13)
C38 L31' 1.38(3)
C38 C38' 1.39(4)
C38' L32' 1.53(3)
C38' L31' 1.83(3)
